data_4518045
loop_
_publ_author_name
'Gissot, Arnaud'
'Massip, St\'ephane'
'Barth\'el\'emy, Philippe'

_publ_section_title
;
 Intramolecular Michael Additions in Uridine Derivatives: Isolation of the
 Labile 5&#x2032;O-C6 Cyclonucleoside
;
_journal_issue 38
_journal_name_full 'ACS Omega'
_journal_page_first 24746
_journal_page_last 24753
_journal_paper_doi 10.1021/acsomega.0c03348
_journal_volume 5
_journal_year 2020
_chemical_absolute_configuration ad
_chemical_formula_sum 'C24 H32 N4 O10 S2'
_chemical_formula_weight 600.65
_space_group_crystal_system triclinic
_space_group_IT_number 1
_space_group_name_Hall 'P 1'
_space_group_name_H-M_alt 'P 1'
_atom_sites_solution_hydrogens geom
_audit_creation_method SHELXL-2014/7
_audit_update_record
;
2018-07-11 deposited with the CCDC.	2020-06-10 downloaded from the CCDC.
;
_cell_angle_alpha 70.359(3)
_cell_angle_beta 87.896(3)
_cell_angle_gamma 80.916(3)
_cell_formula_units_Z 1
_cell_length_a 5.6074(2)
_cell_length_b 10.9990(4)
_cell_length_c 11.5162(4)
_cell_measurement_reflns_used 13776
_cell_measurement_temperature 100(2)
_cell_measurement_theta_max 73.16
_cell_measurement_theta_min 4.06
_cell_volume 660.45(4)
_computing_cell_refinement 'CrysAlisPro 1.171.38.43'
_computing_data_collection 'CrystalClear-SM Expert 2.1 (Rigaku, 2013)'
_computing_data_reduction 'CrysAlisPro 1.171.38.43'
_computing_structure_refinement 'SHELXL-2014/7 (Sheldrick, 2014)'
_computing_structure_solution 'SHELXS-2014/7 (Sheldrick, 2014)'
_diffrn_ambient_temperature 100(2)
_diffrn_detector_area_resol_mean 5.8140
_diffrn_measured_fraction_theta_full 0.992
_diffrn_measured_fraction_theta_max 0.989
_diffrn_measurement_device_type 'Rigaku PILATUS conversion'
_diffrn_measurement_method 'profile data from \w-scans'
_diffrn_radiation_type CuK\a
_diffrn_radiation_wavelength 1.54184
_diffrn_reflns_av_R_equivalents 0.0239
_diffrn_reflns_av_unetI/netI 0.0192
_diffrn_reflns_Laue_measured_fraction_full 0.992
_diffrn_reflns_Laue_measured_fraction_max 0.989
_diffrn_reflns_limit_h_max 6
_diffrn_reflns_limit_h_min -5
_diffrn_reflns_limit_k_max 13
_diffrn_reflns_limit_k_min -13
_diffrn_reflns_limit_l_max 14
_diffrn_reflns_limit_l_min -14
_diffrn_reflns_number 16635
_diffrn_reflns_point_group_measured_fraction_full 0.896
_diffrn_reflns_point_group_measured_fraction_max 0.885
_diffrn_reflns_theta_full 67.684
_diffrn_reflns_theta_max 73.356
_diffrn_reflns_theta_min 4.077
_diffrn_source 'Rotating Anode'
_exptl_absorpt_coefficient_mu 2.400
_exptl_absorpt_correction_T_max 1.00000
_exptl_absorpt_correction_T_min 0.91588
_exptl_absorpt_correction_type multi-scan
_exptl_absorpt_process_details 'CrysAlisPro 1.171.38.43'
_exptl_crystal_colour colourless
_exptl_crystal_density_diffrn 1.510
_exptl_crystal_description prism
_exptl_crystal_F_000 316
_exptl_crystal_size_max 0.100
_exptl_crystal_size_mid 0.040
_exptl_crystal_size_min 0.030
_refine_diff_density_max 0.538
_refine_diff_density_min -0.295
_refine_diff_density_rms 0.046
_refine_ls_abs_structure_details
;
 Flack x determined using 2002 quotients [(I+)-(I-)]/[(I+)+(I-)]
 (Parsons, Flack and Wagner, Acta Cryst. B69 (2013) 249-259).
;
_refine_ls_abs_structure_Flack 0.001(8)
_refine_ls_extinction_method none
_refine_ls_goodness_of_fit_ref 1.029
_refine_ls_hydrogen_treatment constr
_refine_ls_matrix_type full
_refine_ls_number_parameters 361
_refine_ls_number_reflns 4671
_refine_ls_number_restraints 3
_refine_ls_restrained_S_all 1.029
_refine_ls_R_factor_all 0.0345
_refine_ls_R_factor_gt 0.0343
_refine_ls_shift/su_max 0.000
_refine_ls_shift/su_mean 0.000
_refine_ls_structure_factor_coef Fsqd
_refine_ls_weighting_details 'w=1/[\s^2^(Fo^2^)+(0.0591P)^2^+0.2251P] where P=(Fo^2^+2Fc^2^)/3'
_refine_ls_weighting_scheme calc
_refine_ls_wR_factor_gt 0.0943
_refine_ls_wR_factor_ref 0.0945
_reflns_Friedel_coverage 0.790
_reflns_Friedel_fraction_full 0.800
_reflns_Friedel_fraction_max 0.781
_reflns_number_gt 4629
_reflns_number_total 4671
_reflns_threshold_expression 'I > 2\s(I)'
_cod_data_source_file ao0c03348_si_004.cif
_cod_data_source_block ag348
_cod_depositor_comments 'Adding full bibliography for 4518045--4518047.cif.'
_cod_database_code 4518045
_shelx_shelxl_version_number 2014/7
_shelx_space_group_comment
;
The symmetry employed for this shelxl refinement is uniquely defined
by the following loop, which should always be used as a source of
symmetry information in preference to the above space-group names.
They are only intended as comments.
;
_shelx_estimated_absorpt_t_min 0.795
_shelx_estimated_absorpt_t_max 0.931
_exptl_absorpt_special_details
;
CrysAlisPro 1.171.38.43 (Rigaku Oxford Diffraction, 2015)
Empirical absorption correction using spherical harmonics,
 implemented in SCALE3 ABSPACK scaling algorithm.
;

loop_
_space_group_symop_operation_xyz
'x, y, z'

loop_
_atom_site_label
_atom_site_type_symbol
_atom_site_fract_x
_atom_site_fract_y
_atom_site_fract_z
_atom_site_U_iso_or_equiv
_atom_site_adp_type
_atom_site_occupancy
_atom_site_site_symmetry_order
_atom_site_calc_flag
_atom_site_refinement_flags_posn
_atom_site_refinement_flags_adp
_atom_site_refinement_flags_occupancy
_atom_site_disorder_assembly
_atom_site_disorder_group
N1 N 0.5839(6) 0.2397(3) 0.6381(2) 0.0344(6) Uani 1 1 d . . . . .
C2 C 0.3693(7) 0.3186(3) 0.6060(3) 0.0341(7) Uani 1 1 d . . . . .
N3 N 0.2294(6) 0.3031(3) 0.5167(2) 0.0349(6) Uani 1 1 d . . . . .
H3 H 0.0850 0.3505 0.5010 0.042 Uiso 1 1 calc R U . . .
C4 C 0.2961(8) 0.2204(3) 0.4506(3) 0.0412(8) Uani 1 1 d . . . . .
C5 C 0.5562(8) 0.1619(4) 0.4652(3) 0.0471(9) Uani 1 1 d . . . . .
H5A H 0.6496 0.2226 0.4045 0.057 Uiso 1 1 calc R U . . .
H5B H 0.5760 0.0798 0.4457 0.057 Uiso 1 1 calc R U . . .
C6 C 0.6623(8) 0.1320(3) 0.5931(3) 0.0405(8) Uani 1 1 d . . . . .
H6 H 0.8421 0.1227 0.5861 0.049 Uiso 1 1 calc R U . . .
S7 S 0.58793(17) -0.02193(8) 0.70336(8) 0.0455(2) Uani 1 1 d . . . . .
C8 C 0.8609(8) -0.0686(4) 0.7983(4) 0.0461(9) Uani 1 1 d . . . . .
H8A H 0.8522 -0.1537 0.8633 0.055 Uiso 1 1 calc R U . . .
H8B H 1.0007 -0.0814 0.7463 0.055 Uiso 1 1 calc R U . . .
C9 C 0.9071(7) 0.0288(3) 0.8597(3) 0.0370(7) Uani 1 1 d . . . . .
H9 H 1.0624 -0.0057 0.9079 0.044 Uiso 1 1 calc R U . . .
O10 O 0.9287(5) 0.1549(2) 0.7690(2) 0.0367(5) Uani 1 1 d . . . . .
C11 C 0.7035(7) 0.2373(3) 0.7518(3) 0.0331(7) Uani 1 1 d . . . . .
H11 H 0.7310 0.3278 0.7421 0.040 Uiso 1 1 calc R U . . .
O12 O 0.2944(5) 0.4017(2) 0.6547(2) 0.0376(5) Uani 1 1 d . . . . .
O13 O 0.1515(6) 0.2028(3) 0.3830(3) 0.0503(7) Uani 1 1 d . . . . .
C14 C 0.7105(7) 0.0572(3) 0.9456(3) 0.0374(7) Uani 1 1 d . . . . .
H14 H 0.6119 -0.0152 0.9761 0.045 Uiso 1 1 calc R U . . .
O15 O 0.8049(5) 0.0861(2) 1.0450(2) 0.0454(7) Uani 1 1 d . . . . .
C16 C 0.7342(7) 0.2221(4) 1.0288(3) 0.0397(8) Uani 1 1 d . . . . .
O17 O 0.5378(5) 0.2667(2) 0.9435(2) 0.0383(6) Uani 1 1 d . . . . .
C18 C 0.5558(7) 0.1863(3) 0.8687(3) 0.0330(7) Uani 1 1 d . . . . .
H18 H 0.3930 0.1719 0.8483 0.040 Uiso 1 1 calc R U . . .
C19 C 0.9441(8) 0.2959(4) 0.9787(4) 0.0472(9) Uani 1 1 d . . . . .
H19A H 1.0779 0.2635 1.0390 0.071 Uiso 1 1 calc R U . . .
H19B H 0.9975 0.2822 0.9014 0.071 Uiso 1 1 calc R U . . .
H19C H 0.8920 0.3893 0.9634 0.071 Uiso 1 1 calc R U . . .
C20 C 0.6467(9) 0.2372(5) 1.1496(4) 0.0548(11) Uani 1 1 d . . . . .
H20A H 0.7807 0.2067 1.2098 0.082 Uiso 1 1 calc R U . . .
H20B H 0.5860 0.3294 1.1367 0.082 Uiso 1 1 calc R U . . .
H20C H 0.5166 0.1853 1.1805 0.082 Uiso 1 1 calc R U . . .
N21 N 0.5376(5) 0.6634(3) 0.4465(2) 0.0338(6) Uani 1 1 d . . . . .
C22 C 0.7226(7) 0.5682(3) 0.5015(3) 0.0327(7) Uani 1 1 d . . . . .
N23 N 0.8064(6) 0.5606(3) 0.6161(2) 0.0340(6) Uani 1 1 d . . . . .
H23 H 0.9394 0.5060 0.6461 0.041 Uiso 1 1 calc R U . . .
C24 C 0.6955(7) 0.6329(3) 0.6861(3) 0.0377(8) Uani 1 1 d . . . . .
C25 C 0.4448(8) 0.6974(3) 0.6434(3) 0.0404(8) Uani 1 1 d . . . . .
H25A H 0.3933 0.7654 0.6816 0.048 Uiso 1 1 calc R U . . .
H25B H 0.3340 0.6318 0.6710 0.048 Uiso 1 1 calc R U . . .
C26 C 0.4259(7) 0.7600(3) 0.5028(3) 0.0361(7) Uani 1 1 d . . . . .
H26 H 0.5129 0.8374 0.4761 0.043 Uiso 1 1 calc R U . . .
S27 S 0.10650(15) 0.81351(8) 0.46157(7) 0.0386(2) Uani 1 1 d . . . . .
C28 C 0.1183(7) 0.9345(3) 0.3100(3) 0.0403(8) Uani 1 1 d . . . . .
H28A H -0.0481 0.9776 0.2819 0.048 Uiso 1 1 calc R U . . .
H28B H 0.2098 1.0021 0.3161 0.048 Uiso 1 1 calc R U . . .
C29 C 0.2348(7) 0.8782(3) 0.2145(3) 0.0359(7) Uani 1 1 d . . . . .
H29 H 0.2261 0.9491 0.1324 0.043 Uiso 1 1 calc R U . . .
O30 O 0.4846(4) 0.8247(2) 0.2479(2) 0.0359(5) Uani 1 1 d . . . . .
C31 C 0.5045(7) 0.6898(3) 0.3134(3) 0.0351(7) Uani 1 1 d . . . . .
H31 H 0.6526 0.6456 0.2844 0.042 Uiso 1 1 calc R U . . .
O32 O 0.8216(5) 0.4905(2) 0.4520(2) 0.0386(5) Uani 1 1 d . . . . .
O33 O 0.7946(6) 0.6345(3) 0.7779(2) 0.0461(6) Uani 1 1 d . . . . .
C34 C 0.1178(7) 0.7667(4) 0.2040(3) 0.0379(8) Uani 1 1 d . . . . .
H34 H -0.0497 0.7679 0.2370 0.045 Uiso 1 1 calc R U . . .
O35 O 0.1257(5) 0.7641(3) 0.0805(2) 0.0472(7) Uani 1 1 d . . . . .
C36 C 0.1979(7) 0.6318(4) 0.0872(3) 0.0430(9) Uani 1 1 d . . . . .
O37 O 0.3687(5) 0.5803(2) 0.1881(2) 0.0420(6) Uani 1 1 d . . . . .
C38 C 0.2882(7) 0.6424(3) 0.2768(3) 0.0358(7) Uani 1 1 d . . . . .
H38 H 0.2091 0.5846 0.3491 0.043 Uiso 1 1 calc R U . . .
C39 C 0.3247(9) 0.6298(5) -0.0295(4) 0.0566(12) Uani 1 1 d . . . . .
H39A H 0.3753 0.5391 -0.0259 0.085 Uiso 1 1 calc R U . . .
H39B H 0.2145 0.6755 -0.1002 0.085 Uiso 1 1 calc R U . . .
H39C H 0.4670 0.6736 -0.0386 0.085 Uiso 1 1 calc R U . . .
C40 C -0.0087(10) 0.5535(5) 0.1148(5) 0.0626(13) Uani 1 1 d . . . . .
H40A H 0.0513 0.4636 0.1183 0.094 Uiso 1 1 calc R U . . .
H40B H -0.0784 0.5529 0.1943 0.094 Uiso 1 1 calc R U . . .
H40C H -0.1329 0.5932 0.0497 0.094 Uiso 1 1 calc R U . . .

loop_
_atom_site_aniso_label
_atom_site_aniso_U_11
_atom_site_aniso_U_22
_atom_site_aniso_U_33
_atom_site_aniso_U_23
_atom_site_aniso_U_13
_atom_site_aniso_U_12
N1 0.0389(17) 0.0352(13) 0.0285(12) -0.0131(10) -0.0088(11) 0.0034(11)
C2 0.043(2) 0.0310(15) 0.0271(14) -0.0098(12) -0.0093(13) 0.0000(14)
N3 0.0420(18) 0.0334(13) 0.0292(12) -0.0139(11) -0.0111(11) 0.0047(12)
C4 0.054(2) 0.0393(17) 0.0315(15) -0.0160(14) -0.0094(15) 0.0026(16)
C5 0.054(3) 0.055(2) 0.0354(17) -0.0256(16) -0.0086(16) 0.0071(18)
C6 0.043(2) 0.0423(18) 0.0388(17) -0.0207(14) -0.0056(15) 0.0046(15)
S7 0.0515(6) 0.0344(4) 0.0521(5) -0.0188(3) -0.0168(4) 0.0031(4)
C8 0.047(2) 0.0386(17) 0.054(2) -0.0222(16) -0.0169(17) 0.0088(16)
C9 0.039(2) 0.0315(15) 0.0386(16) -0.0124(13) -0.0121(14) 0.0040(13)
O10 0.0336(14) 0.0383(11) 0.0360(11) -0.0117(9) -0.0047(10) 0.0005(10)
C11 0.037(2) 0.0307(15) 0.0301(15) -0.0104(12) -0.0098(13) 0.0015(13)
O12 0.0458(16) 0.0321(11) 0.0366(11) -0.0178(9) -0.0134(10) 0.0065(10)
O13 0.0550(19) 0.0541(15) 0.0494(15) -0.0314(13) -0.0188(13) 0.0049(13)
C14 0.045(2) 0.0338(15) 0.0325(15) -0.0104(13) -0.0079(14) -0.0013(14)
O15 0.0588(19) 0.0396(12) 0.0350(12) -0.0141(10) -0.0200(12) 0.0092(12)
C16 0.038(2) 0.0440(18) 0.0376(16) -0.0203(14) -0.0146(14) 0.0097(15)
O17 0.0374(15) 0.0446(13) 0.0345(11) -0.0215(10) -0.0128(10) 0.0102(10)
C18 0.0326(19) 0.0369(15) 0.0293(14) -0.0130(12) -0.0076(13) 0.0017(13)
C19 0.042(2) 0.056(2) 0.051(2) -0.0301(18) -0.0111(17) 0.0025(17)
C20 0.057(3) 0.070(3) 0.0377(18) -0.0263(18) -0.0143(17) 0.013(2)
N21 0.0348(17) 0.0372(13) 0.0277(12) -0.0118(10) -0.0067(11) 0.0037(12)
C22 0.0344(19) 0.0332(14) 0.0295(14) -0.0099(12) -0.0086(13) -0.0017(13)
N23 0.0397(17) 0.0315(12) 0.0290(12) -0.0090(10) -0.0112(11) 0.0002(11)
C24 0.048(2) 0.0319(15) 0.0352(16) -0.0135(12) -0.0078(15) -0.0051(14)
C25 0.047(2) 0.0399(17) 0.0372(17) -0.0191(14) -0.0024(15) -0.0024(15)
C26 0.038(2) 0.0332(15) 0.0369(16) -0.0142(13) -0.0054(14) 0.0013(14)
S27 0.0369(5) 0.0390(4) 0.0370(4) -0.0126(3) -0.0024(3) 0.0032(3)
C28 0.044(2) 0.0363(16) 0.0392(17) -0.0141(14) -0.0101(15) 0.0042(14)
C29 0.035(2) 0.0367(16) 0.0312(15) -0.0077(13) -0.0088(13) 0.0022(14)
O30 0.0328(14) 0.0374(11) 0.0333(11) -0.0068(9) -0.0057(9) -0.0031(10)
C31 0.039(2) 0.0381(16) 0.0251(14) -0.0095(12) -0.0060(13) 0.0029(14)
O32 0.0427(15) 0.0372(12) 0.0358(11) -0.0164(9) -0.0130(10) 0.0058(10)
O33 0.0572(18) 0.0473(13) 0.0362(12) -0.0189(11) -0.0157(11) -0.0006(12)
C34 0.032(2) 0.0464(19) 0.0383(16) -0.0207(14) -0.0074(14) 0.0006(15)
O35 0.0494(17) 0.0523(15) 0.0399(13) -0.0228(11) -0.0200(12) 0.0133(12)
C36 0.036(2) 0.054(2) 0.0428(18) -0.0260(16) -0.0121(16) 0.0092(16)
O37 0.0452(16) 0.0463(13) 0.0356(12) -0.0213(10) -0.0139(11) 0.0103(11)
C38 0.037(2) 0.0376(16) 0.0341(15) -0.0165(13) -0.0041(13) 0.0001(14)
C39 0.054(3) 0.074(3) 0.0404(19) -0.0279(19) -0.0141(18) 0.020(2)
C40 0.051(3) 0.083(3) 0.078(3) -0.060(3) -0.002(2) -0.006(2)

loop_
_atom_type_symbol
_atom_type_description
_atom_type_scat_dispersion_real
_atom_type_scat_dispersion_imag
_atom_type_scat_source
C C 0.0181 0.0091 'International Tables Vol C Tables 4.2.6.8 and 6.1.1.4'
H H 0.0000 0.0000 'International Tables Vol C Tables 4.2.6.8 and 6.1.1.4'
N N 0.0311 0.0180 'International Tables Vol C Tables 4.2.6.8 and 6.1.1.4'
O O 0.0492 0.0322 'International Tables Vol C Tables 4.2.6.8 and 6.1.1.4'
S S 0.3331 0.5567 'International Tables Vol C Tables 4.2.6.8 and 6.1.1.4'

loop_
_geom_angle_atom_site_label_1
_geom_angle_atom_site_label_2
_geom_angle_atom_site_label_3
_geom_angle
_geom_angle_site_symmetry_1
_geom_angle_site_symmetry_3
_geom_angle_publ_flag
C2 N1 C6 123.1(3) . . ?
C2 N1 C11 116.6(3) . . ?
C6 N1 C11 117.4(3) . . ?
O12 C2 N1 122.2(3) . . ?
O12 C2 N3 119.8(3) . . ?
N1 C2 N3 117.9(3) . . ?
C4 N3 C2 125.8(3) . . ?
O13 C4 N3 121.2(4) . . ?
O13 C4 C5 124.8(3) . . ?
N3 C4 C5 113.9(3) . . ?
C4 C5 C6 114.5(3) . . ?
N1 C6 C5 110.3(3) . . ?
N1 C6 S7 110.7(2) . . ?
C5 C6 S7 112.4(3) . . ?
C8 S7 C6 97.84(19) . . ?
C9 C8 S7 115.2(3) . . ?
O10 C9 C14 105.1(3) . . ?
O10 C9 C8 111.3(3) . . ?
C14 C9 C8 115.2(3) . . ?
C11 O10 C9 109.7(3) . . ?
O10 C11 N1 109.3(3) . . ?
O10 C11 C18 107.6(2) . . ?
N1 C11 C18 113.3(3) . . ?
O15 C14 C9 112.2(3) . . ?
O15 C14 C18 104.4(3) . . ?
C9 C14 C18 105.3(3) . . ?
C14 O15 C16 109.8(2) . . ?
O17 C16 O15 106.0(3) . . ?
O17 C16 C20 108.4(3) . . ?
O15 C16 C20 109.7(3) . . ?
O17 C16 C19 110.8(3) . . ?
O15 C16 C19 109.9(3) . . ?
C20 C16 C19 112.0(3) . . ?
C16 O17 C18 108.7(3) . . ?
O17 C18 C11 112.9(3) . . ?
O17 C18 C14 104.9(2) . . ?
C11 C18 C14 104.3(3) . . ?
C22 N21 C26 122.3(3) . . ?
C22 N21 C31 115.2(3) . . ?
C26 N21 C31 119.9(3) . . ?
O32 C22 N21 122.2(3) . . ?
O32 C22 N23 119.3(3) . . ?
N21 C22 N23 118.5(3) . . ?
C24 N23 C22 124.5(3) . . ?
O33 C24 N23 121.1(4) . . ?
O33 C24 C25 125.1(3) . . ?
N23 C24 C25 113.7(3) . . ?
C24 C25 C26 111.9(3) . . ?
N21 C26 C25 108.9(3) . . ?
N21 C26 S27 112.0(2) . . ?
C25 C26 S27 107.5(3) . . ?
C28 S27 C26 101.87(18) . . ?
C29 C28 S27 113.6(2) . . ?
O30 C29 C28 110.0(3) . . ?
O30 C29 C34 106.0(3) . . ?
C28 C29 C34 113.1(3) . . ?
C31 O30 C29 109.5(3) . . ?
O30 C31 N21 110.6(3) . . ?
O30 C31 C38 107.4(3) . . ?
N21 C31 C38 116.0(3) . . ?
O35 C34 C29 111.4(3) . . ?
O35 C34 C38 103.9(3) . . ?
C29 C34 C38 104.7(3) . . ?
C36 O35 C34 107.4(3) . . ?
O35 C36 O37 103.7(3) . . ?
O35 C36 C39 108.8(4) . . ?
O37 C36 C39 109.1(3) . . ?
O35 C36 C40 113.0(4) . . ?
O37 C36 C40 109.2(4) . . ?
C39 C36 C40 112.6(3) . . ?
C38 O37 C36 107.0(3) . . ?
O37 C38 C31 107.3(3) . . ?
O37 C38 C34 104.9(3) . . ?
C31 C38 C34 105.4(3) . . ?

loop_
_geom_bond_atom_site_label_1
_geom_bond_atom_site_label_2
_geom_bond_distance
_geom_bond_site_symmetry_2
_geom_bond_publ_flag
N1 C2 1.351(5) . ?
N1 C6 1.447(4) . ?
N1 C11 1.483(4) . ?
C2 O12 1.237(4) . ?
C2 N3 1.387(4) . ?
N3 C4 1.373(4) . ?
C4 O13 1.224(5) . ?
C4 C5 1.489(6) . ?
C5 C6 1.520(5) . ?
C6 S7 1.842(4) . ?
S7 C8 1.816(4) . ?
C8 C9 1.525(5) . ?
C9 O10 1.449(4) . ?
C9 C14 1.520(5) . ?
O10 C11 1.411(4) . ?
C11 C18 1.540(5) . ?
C14 O15 1.426(4) . ?
C14 C18 1.541(5) . ?
O15 C16 1.435(4) . ?
C16 O17 1.415(4) . ?
C16 C20 1.510(5) . ?
C16 C19 1.521(6) . ?
O17 C18 1.418(4) . ?
N21 C22 1.354(4) . ?
N21 C26 1.472(4) . ?
N21 C31 1.473(4) . ?
C22 O32 1.231(4) . ?
C22 N23 1.388(4) . ?
N23 C24 1.381(4) . ?
C24 O33 1.220(4) . ?
C24 C25 1.491(6) . ?
C25 C26 1.532(5) . ?
C26 S27 1.823(4) . ?
S27 C28 1.811(4) . ?
C28 C29 1.515(5) . ?
C29 O30 1.444(4) . ?
C29 C34 1.520(5) . ?
O30 C31 1.409(4) . ?
C31 C38 1.519(5) . ?
C34 O35 1.431(4) . ?
C34 C38 1.537(5) . ?
O35 C36 1.424(5) . ?
C36 O37 1.434(4) . ?
C36 C39 1.502(6) . ?
C36 C40 1.513(7) . ?
O37 C38 1.432(4) . ?

loop_
_geom_torsion_atom_site_label_1
_geom_torsion_atom_site_label_2
_geom_torsion_atom_site_label_3
_geom_torsion_atom_site_label_4
_geom_torsion
_geom_torsion_site_symmetry_1
_geom_torsion_site_symmetry_2
_geom_torsion_site_symmetry_3
_geom_torsion_site_symmetry_4
_geom_torsion_publ_flag
C6 N1 C2 O12 172.6(3) . . . . ?
C11 N1 C2 O12 12.3(5) . . . . ?
C6 N1 C2 N3 -6.4(5) . . . . ?
C11 N1 C2 N3 -166.7(3) . . . . ?
O12 C2 N3 C4 176.1(3) . . . . ?
N1 C2 N3 C4 -4.9(5) . . . . ?
C2 N3 C4 O13 172.1(3) . . . . ?
C2 N3 C4 C5 -10.5(5) . . . . ?
O13 C4 C5 C6 -147.6(4) . . . . ?
N3 C4 C5 C6 35.2(5) . . . . ?
C2 N1 C6 C5 30.2(5) . . . . ?
C11 N1 C6 C5 -169.7(3) . . . . ?
C2 N1 C6 S7 -94.8(3) . . . . ?
C11 N1 C6 S7 65.3(4) . . . . ?
C4 C5 C6 N1 -43.8(5) . . . . ?
C4 C5 C6 S7 80.3(4) . . . . ?
N1 C6 S7 C8 -87.9(3) . . . . ?
C5 C6 S7 C8 148.3(3) . . . . ?
C6 S7 C8 C9 59.6(3) . . . . ?
S7 C8 C9 O10 -59.9(4) . . . . ?
S7 C8 C9 C14 59.6(4) . . . . ?
C14 C9 O10 C11 -30.0(3) . . . . ?
C8 C9 O10 C11 95.3(4) . . . . ?
C9 O10 C11 N1 -100.2(3) . . . . ?
C9 O10 C11 C18 23.2(3) . . . . ?
C2 N1 C11 O10 -177.5(3) . . . . ?
C6 N1 C11 O10 21.1(4) . . . . ?
C2 N1 C11 C18 62.6(4) . . . . ?
C6 N1 C11 C18 -98.8(4) . . . . ?
O10 C9 C14 O15 -88.7(3) . . . . ?
C8 C9 C14 O15 148.5(3) . . . . ?
O10 C9 C14 C18 24.2(3) . . . . ?
C8 C9 C14 C18 -98.6(3) . . . . ?
C9 C14 O15 C16 109.4(3) . . . . ?
C18 C14 O15 C16 -4.1(4) . . . . ?
C14 O15 C16 O17 18.1(4) . . . . ?
C14 O15 C16 C20 134.9(3) . . . . ?
C14 O15 C16 C19 -101.6(3) . . . . ?
O15 C16 O17 C18 -25.8(4) . . . . ?
C20 C16 O17 C18 -143.5(3) . . . . ?
C19 C16 O17 C18 93.3(3) . . . . ?
C16 O17 C18 C11 -90.0(3) . . . . ?
C16 O17 C18 C14 22.9(4) . . . . ?
O10 C11 C18 O17 106.4(3) . . . . ?
N1 C11 C18 O17 -132.6(3) . . . . ?
O10 C11 C18 C14 -6.8(3) . . . . ?
N1 C11 C18 C14 114.1(3) . . . . ?
O15 C14 C18 O17 -11.3(4) . . . . ?
C9 C14 C18 O17 -129.6(3) . . . . ?
O15 C14 C18 C11 107.5(3) . . . . ?
C9 C14 C18 C11 -10.8(3) . . . . ?
C26 N21 C22 O32 -177.2(3) . . . . ?
C31 N21 C22 O32 -15.1(5) . . . . ?
C26 N21 C22 N23 1.1(5) . . . . ?
C31 N21 C22 N23 163.2(3) . . . . ?
O32 C22 N23 C24 -173.0(3) . . . . ?
N21 C22 N23 C24 8.6(5) . . . . ?
C22 N23 C24 O33 -170.2(3) . . . . ?
C22 N23 C24 C25 14.0(5) . . . . ?
O33 C24 C25 C26 140.9(4) . . . . ?
N23 C24 C25 C26 -43.6(4) . . . . ?
C22 N21 C26 C25 -30.1(5) . . . . ?
C31 N21 C26 C25 168.6(3) . . . . ?
C22 N21 C26 S27 -148.9(3) . . . . ?
C31 N21 C26 S27 49.9(4) . . . . ?
C24 C25 C26 N21 50.2(4) . . . . ?
C24 C25 C26 S27 171.8(2) . . . . ?
N21 C26 S27 C28 -81.0(3) . . . . ?
C25 C26 S27 C28 159.4(2) . . . . ?
C26 S27 C28 C29 64.7(3) . . . . ?
S27 C28 C29 O30 -63.6(4) . . . . ?
S27 C28 C29 C34 54.7(4) . . . . ?
C28 C29 O30 C31 94.8(3) . . . . ?
C34 C29 O30 C31 -27.8(3) . . . . ?
C29 O30 C31 N21 -103.2(3) . . . . ?
C29 O30 C31 C38 24.2(3) . . . . ?
C22 N21 C31 O30 -130.5(3) . . . . ?
C26 N21 C31 O30 32.0(4) . . . . ?
C22 N21 C31 C38 106.9(4) . . . . ?
C26 N21 C31 C38 -90.5(4) . . . . ?
O30 C29 C34 O35 -92.1(3) . . . . ?
C28 C29 C34 O35 147.4(3) . . . . ?
O30 C29 C34 C38 19.6(3) . . . . ?
C28 C29 C34 C38 -101.0(3) . . . . ?
C29 C34 O35 C36 135.4(3) . . . . ?
C38 C34 O35 C36 23.3(4) . . . . ?
C34 O35 C36 O37 -36.1(4) . . . . ?
C34 O35 C36 C39 -152.2(3) . . . . ?
C34 O35 C36 C40 82.0(4) . . . . ?
O35 C36 O37 C38 34.7(4) . . . . ?
C39 C36 O37 C38 150.4(3) . . . . ?
C40 C36 O37 C38 -86.1(3) . . . . ?
C36 O37 C38 C31 -131.9(3) . . . . ?
C36 O37 C38 C34 -20.1(4) . . . . ?
O30 C31 C38 O37 100.7(3) . . . . ?
N21 C31 C38 O37 -135.0(3) . . . . ?
O30 C31 C38 C34 -10.7(3) . . . . ?
N21 C31 C38 C34 113.6(3) . . . . ?
O35 C34 C38 O37 -1.8(4) . . . . ?
C29 C34 C38 O37 -118.8(3) . . . . ?
O35 C34 C38 C31 111.4(3) . . . . ?
C29 C34 C38 C31 -5.6(4) . . . . ?
